data_4078704
loop_
_publ_author_name
'Wimberg, Jan'
'Meyer, Steffen'
'Dechert, Sebastian'
'Meyer, Franc'

_publ_section_title
;
 Gold(I), Gold(III), and Heterometallic Gold(I)--Silver(I) and
 Gold(I)--Copper(I) Complexes of a Pyridazine-Bridged NHC/Pyrazole Hybrid
 Ligand and Their Initial Application in Catalysis
;
_journal_issue 14
_journal_name_full Organometallics
_journal_page_first 5025
_journal_paper_doi 10.1021/om300335w
_journal_volume 31
_journal_year 2012
_chemical_formula_moiety 'C21 H21 Au Br2 N6'
_chemical_formula_sum 'C21 H21 Au Br2 N6'
_chemical_formula_weight 714.22
_chemical_name_systematic
;
 ?
;
_space_group_IT_number 2
_symmetry_cell_setting triclinic
_symmetry_space_group_name_Hall '-P 1'
_symmetry_space_group_name_H-M 'P -1'
_atom_sites_solution_hydrogens geom
_atom_sites_solution_primary direct
_atom_sites_solution_secondary difmap
_audit_creation_method SHELXL-97
_cell_angle_alpha 76.634(6)
_cell_angle_beta 84.024(6)
_cell_angle_gamma 67.107(5)
_cell_formula_units_Z 2
_cell_length_a 9.5169(7)
_cell_length_b 11.3837(8)
_cell_length_c 11.9104(8)
_cell_measurement_reflns_used 15526
_cell_measurement_temperature 133(2)
_cell_measurement_theta_max 26.87
_cell_measurement_theta_min 1.76
_cell_volume 1156.36(15)
_computing_cell_refinement 'X-AREA (Stoe & Cie, 2002)'
_computing_data_collection 'X-AREA (Stoe & Cie, 2002)'
_computing_data_reduction 'X-AREA (Stoe & Cie, 2002)'
_computing_molecular_graphics 'DIAMOND (Brandenburg, 2001)'
_computing_publication_material 'SHELXL-97 (Sheldrick, 1997)'
_computing_structure_refinement 'SHELXL-97 (Sheldrick, 1997)'
_computing_structure_solution 'SHELXS-97 (Sheldrick, 1990)'
_diffrn_ambient_temperature 133(2)
_diffrn_measured_fraction_theta_full 1.000
_diffrn_measured_fraction_theta_max 0.985
_diffrn_measurement_device_type 'Stoe IPDS II'
_diffrn_measurement_method \w
_diffrn_radiation_monochromator graphite
_diffrn_radiation_source 'fine-focus sealed tube'
_diffrn_radiation_type MoK\a
_diffrn_radiation_wavelength 0.71073
_diffrn_reflns_av_R_equivalents 0.0762
_diffrn_reflns_av_sigmaI/netI 0.0520
_diffrn_reflns_limit_h_max 12
_diffrn_reflns_limit_h_min -11
_diffrn_reflns_limit_k_max 14
_diffrn_reflns_limit_k_min -14
_diffrn_reflns_limit_l_max 15
_diffrn_reflns_limit_l_min -15
_diffrn_reflns_number 15526
_diffrn_reflns_theta_full 25.50
_diffrn_reflns_theta_max 26.87
_diffrn_reflns_theta_min 1.76
_exptl_absorpt_coefficient_mu 9.836
_exptl_absorpt_correction_T_max 0.2368
_exptl_absorpt_correction_T_min 0.0831
_exptl_absorpt_correction_type numerical
_exptl_absorpt_process_details 'X-RED (Stoe & Cie, 2002)'
_exptl_crystal_colour colorless
_exptl_crystal_density_diffrn 2.051
_exptl_crystal_density_method 'not measured'
_exptl_crystal_description block
_exptl_crystal_F_000 676
_exptl_crystal_size_max 0.28
_exptl_crystal_size_mid 0.27
_exptl_crystal_size_min 0.16
_refine_diff_density_max 1.512
_refine_diff_density_min -1.739
_refine_diff_density_rms 0.141
_refine_ls_extinction_method none
_refine_ls_goodness_of_fit_ref 1.044
_refine_ls_hydrogen_treatment constr
_refine_ls_matrix_type full
_refine_ls_number_parameters 276
_refine_ls_number_reflns 4911
_refine_ls_number_restraints 0
_refine_ls_restrained_S_all 1.044
_refine_ls_R_factor_all 0.0374
_refine_ls_R_factor_gt 0.0325
_refine_ls_shift/su_max 0.001
_refine_ls_shift/su_mean 0.000
_refine_ls_structure_factor_coef Fsqd
_refine_ls_weighting_details 'calc w=1/[\s^2^(Fo^2^)+(0.0360P)^2^+0.9468P] where P=(Fo^2^+2Fc^2^)/3'
_refine_ls_weighting_scheme calc
_refine_ls_wR_factor_gt 0.0750
_refine_ls_wR_factor_ref 0.0772
_reflns_number_gt 4471
_reflns_number_total 4911
_reflns_threshold_expression >2sigma(I)
_cod_data_source_file om300335w_si_002.cif
_cod_data_source_block 8-jw45
_cod_depositor_comments
;
The following automatic conversions were performed:

'_symmetry_cell_setting' value 'Triclinic' changed to 'triclinic'
according to /home/saulius/struct/CIF-dictionaries/cif_core.dic
dictionary named 'cif_core.dic' version 2.4.2 from 2011-04-26.

Automatic conversion script
Id: cif_fix_values 1891 2012-01-12 08:04:46Z andrius 
;
_cod_original_cell_volume 1156.36(14)
_cod_database_code 4078704

loop_
_symmetry_equiv_pos_as_xyz
'x, y, z'
'-x, -y, -z'

loop_
_atom_site_label
_atom_site_type_symbol
_atom_site_fract_x
_atom_site_fract_y
_atom_site_fract_z
_atom_site_U_iso_or_equiv
_atom_site_adp_type
_atom_site_occupancy
_atom_site_symmetry_multiplicity
_atom_site_calc_flag
_atom_site_refinement_flags
Au1 Au 0.53594(2) 0.851263(17) 0.452658(15) 0.03054(7) Uani 1 1 d .
Br1 Br 0.28419(6) 0.91022(5) 0.38644(5) 0.03972(13) Uani 1 1 d .
Br2 Br 0.57186(7) 0.40688(5) 1.34390(4) 0.04573(14) Uani 1 1 d .
N1 N 0.8298(5) 0.6337(4) 0.7853(3) 0.0367(9) Uani 1 1 d .
N2 N 0.8143(5) 0.7600(4) 0.6035(3) 0.0303(8) Uani 1 1 d .
N3 N 0.8643(5) 0.8064(4) 0.4231(3) 0.0303(8) Uani 1 1 d .
N4 N 0.7725(5) 0.5973(4) 0.8898(4) 0.0374(10) Uani 1 1 d .
N5 N 0.5737(5) 0.6135(4) 1.0225(3) 0.0319(8) Uani 1 1 d .
N6 N 0.4246(5) 0.6810(4) 1.0520(4) 0.0351(9) Uani 1 1 d .
C1 C 0.7486(6) 0.8033(4) 0.4976(4) 0.0295(10) Uani 1 1 d .
C2 C 0.9689(6) 0.7369(5) 0.5934(4) 0.0359(11) Uani 1 1 d .
H2 H 1.0376 0.7068 0.6534 0.080 Uiso 1 1 calc R
C3 C 0.9997(6) 0.7665(5) 0.4808(4) 0.0352(11) Uani 1 1 d .
H3 H 1.0942 0.7612 0.4473 0.080 Uiso 1 1 calc R
C4 C 0.8518(6) 0.8351(5) 0.2985(4) 0.0309(10) Uani 1 1 d .
C5 C 0.8439(6) 0.7403(5) 0.2470(4) 0.0361(11) Uani 1 1 d .
C6 C 0.8319(6) 0.7699(5) 0.1264(5) 0.0404(12) Uani 1 1 d .
H6 H 0.8261 0.7083 0.0895 0.080 Uiso 1 1 calc R
C7 C 0.8284(6) 0.8886(5) 0.0613(4) 0.0380(11) Uani 1 1 d .
C8 C 0.8380(6) 0.9798(5) 0.1171(4) 0.0353(11) Uani 1 1 d .
H8 H 0.8361 1.0595 0.0735 0.080 Uiso 1 1 calc R
C9 C 0.8505(6) 0.9550(4) 0.2371(4) 0.0323(10) Uani 1 1 d .
C10 C 0.8504(7) 0.6094(5) 0.3150(5) 0.0437(13) Uani 1 1 d .
H10A H 0.9171 0.5822 0.3792 0.080 Uiso 1 1 calc R
H10B H 0.8882 0.5468 0.2663 0.080 Uiso 1 1 calc R
H10C H 0.7499 0.6156 0.3429 0.080 Uiso 1 1 calc R
C11 C 0.8106(8) 0.9196(6) -0.0681(4) 0.0507(15) Uani 1 1 d .
H11A H 0.8569 0.8406 -0.0969 0.080 Uiso 1 1 calc R
H11B H 0.8594 0.9789 -0.1034 0.080 Uiso 1 1 calc R
H11C H 0.7042 0.9588 -0.0863 0.080 Uiso 1 1 calc R
C12 C 0.8598(6) 1.0553(5) 0.2958(4) 0.0384(12) Uani 1 1 d .
H12A H 0.7889 1.0652 0.3597 0.080 Uiso 1 1 calc R
H12B H 0.8352 1.1372 0.2418 0.080 Uiso 1 1 calc R
H12C H 0.9614 1.0276 0.3232 0.080 Uiso 1 1 calc R
C13 C 0.7414(5) 0.7331(4) 0.7108(4) 0.0297(10) Uani 1 1 d .
C14 C 0.5895(6) 0.8091(5) 0.7349(4) 0.0321(10) Uani 1 1 d .
H14 H 0.5318 0.8820 0.6818 0.080 Uiso 1 1 calc R
C15 C 0.5310(6) 0.7706(5) 0.8401(4) 0.0362(11) Uani 1 1 d .
H15 H 0.4312 0.8160 0.8618 0.080 Uiso 1 1 calc R
C16 C 0.6273(6) 0.6599(5) 0.9140(4) 0.0320(10) Uani 1 1 d .
C17 C 0.6481(6) 0.5101(5) 1.1093(4) 0.0336(10) Uani 1 1 d .
C18 C 0.5414(6) 0.5176(5) 1.1967(4) 0.0356(11) Uani 1 1 d .
C19 C 0.4059(6) 0.6227(5) 1.1574(4) 0.0382(11) Uani 1 1 d .
C20 C 0.8060(6) 0.4144(5) 1.1031(4) 0.0391(11) Uani 1 1 d .
H20A H 0.8300 0.3516 1.1746 0.080 Uiso 1 1 calc R
H20B H 0.8756 0.4588 1.0893 0.080 Uiso 1 1 calc R
H20C H 0.8147 0.3707 1.0412 0.080 Uiso 1 1 calc R
C21 C 0.2577(7) 0.6659(6) 1.2214(5) 0.0468(14) Uani 1 1 d .
H21A H 0.1845 0.7396 1.1735 0.080 Uiso 1 1 calc R
H21B H 0.2719 0.6900 1.2902 0.080 Uiso 1 1 calc R
H21C H 0.2212 0.5959 1.2418 0.080 Uiso 1 1 calc R

loop_
_atom_site_aniso_label
_atom_site_aniso_U_11
_atom_site_aniso_U_22
_atom_site_aniso_U_33
_atom_site_aniso_U_23
_atom_site_aniso_U_13
_atom_site_aniso_U_12
Au1 0.02846(12) 0.03395(11) 0.02975(11) -0.00149(8) 0.00062(8) -0.01552(8)
Br1 0.0323(3) 0.0455(3) 0.0444(3) -0.0052(2) -0.0034(2) -0.0195(2)
Br2 0.0629(4) 0.0499(3) 0.0306(3) 0.0002(2) 0.0038(2) -0.0338(3)
N1 0.037(2) 0.040(2) 0.0261(19) 0.0025(17) 0.0021(18) -0.0130(19)
N2 0.027(2) 0.0337(19) 0.030(2) -0.0015(16) 0.0018(16) -0.0143(17)
N3 0.029(2) 0.0316(19) 0.031(2) -0.0027(16) 0.0027(17) -0.0143(17)
N4 0.033(2) 0.039(2) 0.031(2) 0.0027(17) 0.0031(18) -0.0096(18)
N5 0.031(2) 0.035(2) 0.030(2) -0.0032(16) 0.0039(17) -0.0155(17)
N6 0.029(2) 0.038(2) 0.036(2) -0.0038(18) 0.0079(18) -0.0151(17)
C1 0.033(3) 0.029(2) 0.031(2) -0.0029(18) 0.002(2) -0.0186(19)
C2 0.036(3) 0.038(3) 0.035(2) -0.002(2) -0.002(2) -0.019(2)
C3 0.027(3) 0.038(3) 0.040(3) -0.002(2) 0.003(2) -0.015(2)
C4 0.029(3) 0.037(2) 0.028(2) -0.0023(19) 0.0050(19) -0.017(2)
C5 0.034(3) 0.041(3) 0.034(2) -0.005(2) 0.002(2) -0.019(2)
C6 0.046(3) 0.045(3) 0.037(3) -0.011(2) 0.003(2) -0.024(3)
C7 0.036(3) 0.046(3) 0.031(2) -0.004(2) 0.000(2) -0.017(2)
C8 0.035(3) 0.037(2) 0.030(2) 0.002(2) 0.005(2) -0.016(2)
C9 0.030(3) 0.029(2) 0.035(2) -0.0025(19) 0.005(2) -0.0123(19)
C10 0.051(3) 0.040(3) 0.044(3) -0.008(2) 0.004(3) -0.022(3)
C11 0.062(4) 0.068(4) 0.028(3) -0.003(3) -0.004(3) -0.035(3)
C12 0.046(3) 0.035(2) 0.035(3) -0.002(2) 0.007(2) -0.020(2)
C13 0.029(2) 0.029(2) 0.033(2) -0.0046(19) 0.002(2) -0.0151(19)
C14 0.030(3) 0.031(2) 0.032(2) 0.0001(19) -0.002(2) -0.012(2)
C15 0.036(3) 0.034(2) 0.037(3) -0.004(2) -0.001(2) -0.013(2)
C16 0.034(3) 0.037(2) 0.028(2) -0.0049(19) 0.002(2) -0.018(2)
C17 0.040(3) 0.033(2) 0.028(2) 0.0019(19) -0.004(2) -0.017(2)
C18 0.041(3) 0.040(3) 0.031(2) -0.002(2) 0.005(2) -0.024(2)
C19 0.042(3) 0.043(3) 0.037(3) -0.009(2) 0.004(2) -0.024(2)
C20 0.043(3) 0.039(3) 0.034(3) -0.001(2) -0.003(2) -0.018(2)
C21 0.048(4) 0.050(3) 0.048(3) -0.017(3) 0.018(3) -0.026(3)

loop_
_atom_type_symbol
_atom_type_description
_atom_type_scat_dispersion_real
_atom_type_scat_dispersion_imag
_atom_type_scat_source
C C 0.0033 0.0016 'International Tables Vol C Tables 4.2.6.8 and 6.1.1.4'
H H 0.0000 0.0000 'International Tables Vol C Tables 4.2.6.8 and 6.1.1.4'
N N 0.0061 0.0033 'International Tables Vol C Tables 4.2.6.8 and 6.1.1.4'
Br Br -0.2901 2.4595 'International Tables Vol C Tables 4.2.6.8 and 6.1.1.4'
Au Au -2.0133 8.8022 'International Tables Vol C Tables 4.2.6.8 and 6.1.1.4'

loop_
_geom_angle_atom_site_label_1
_geom_angle_atom_site_label_2
_geom_angle_atom_site_label_3
_geom_angle
C1 Au1 Br1 176.53(14)
C13 N1 N4 119.4(4)
C1 N2 C2 110.8(4)
C1 N2 C13 126.3(4)
C2 N2 C13 122.7(4)
C1 N3 C3 111.2(4)
C1 N3 C4 124.1(4)
C3 N3 C4 124.4(4)
C16 N4 N1 119.3(4)
C17 N5 N6 112.4(4)
C17 N5 C16 130.2(4)
N6 N5 C16 117.4(4)
C19 N6 N5 105.3(4)
N3 C1 N2 104.3(4)
N3 C1 Au1 124.8(3)
N2 C1 Au1 130.9(3)
C3 C2 N2 106.6(5)
C2 C3 N3 107.0(4)
C5 C4 C9 123.5(5)
C5 C4 N3 118.2(4)
C9 C4 N3 118.3(4)
C4 C5 C6 117.3(5)
C4 C5 C10 122.6(5)
C6 C5 C10 120.1(5)
C7 C6 C5 121.4(5)
C6 C7 C8 118.9(5)
C6 C7 C11 120.4(5)
C8 C7 C11 120.7(5)
C7 C8 C9 121.9(5)
C4 C9 C8 116.9(4)
C4 C9 C12 122.1(4)
C8 C9 C12 120.9(4)
N1 C13 C14 123.8(4)
N1 C13 N2 113.9(4)
C14 C13 N2 122.3(4)
C15 C14 C13 116.6(4)
C14 C15 C16 117.3(5)
N4 C16 C15 123.4(5)
N4 C16 N5 116.3(4)
C15 C16 N5 120.3(4)
C18 C17 N5 103.8(4)
C18 C17 C20 130.2(4)
N5 C17 C20 126.0(4)
C17 C18 C19 108.1(4)
C17 C18 Br2 125.8(4)
C19 C18 Br2 126.2(4)
N6 C19 C18 110.5(5)
N6 C19 C21 122.2(5)
C18 C19 C21 127.3(5)

loop_
_geom_bond_atom_site_label_1
_geom_bond_atom_site_label_2
_geom_bond_distance
Au1 C1 1.978(5)
Au1 Br1 2.3896(6)
Br2 C18 1.884(5)
N1 C13 1.314(6)
N1 N4 1.347(6)
N2 C1 1.365(6)
N2 C2 1.388(6)
N2 C13 1.416(6)
N3 C1 1.346(6)
N3 C3 1.387(6)
N3 C4 1.452(6)
N4 C16 1.321(6)
N5 C17 1.377(6)
N5 N6 1.379(6)
N5 C16 1.401(6)
N6 C19 1.307(6)
C2 C3 1.337(7)
C4 C5 1.387(7)
C4 C9 1.387(6)
C5 C6 1.404(7)
C5 C10 1.504(7)
C6 C7 1.383(7)
C7 C8 1.391(8)
C7 C11 1.512(7)
C8 C9 1.400(7)
C9 C12 1.504(7)
C13 C14 1.406(7)
C14 C15 1.365(7)
C15 C16 1.400(7)
C17 C18 1.370(7)
C17 C20 1.480(7)
C18 C19 1.407(7)
C19 C21 1.491(8)
